data_4505012
loop_
_publ_author_name
'Podesta, Thomas J.'
'Orpen, A. Guy'

_publ_section_title
;
 Tris(Pyridinium)Triazine in Crystal Synthesis of 3-Fold Symmetric
 Structures
;
_journal_issue 2
_journal_name_full 'Crystal Growth &amp; Design'
_journal_page_first 681
_journal_paper_doi 10.1021/cg049783g
_journal_volume 5
_journal_year 2005
_chemical_formula_sum 'C18 H15 Cl6 Fe N6'
_chemical_formula_weight 583.91
_chemical_name_systematic
;
 ?
;
_space_group_IT_number 7
_symmetry_cell_setting monoclinic
_symmetry_space_group_name_Hall 'P -2yac'
_symmetry_space_group_name_H-M 'P 1 n 1'
_atom_sites_solution_hydrogens geom
_atom_sites_solution_primary direct
_atom_sites_solution_secondary difmap
_audit_creation_method SHELXL-97
_cell_angle_alpha 90.00
_cell_angle_beta 98.24(3)
_cell_angle_gamma 90.00
_cell_formula_units_Z 4
_cell_length_a 6.6316(13)
_cell_length_b 28.981(6)
_cell_length_c 12.145(2)
_cell_measurement_reflns_used 96
_cell_measurement_temperature 100(2)
_cell_measurement_theta_max 26.204
_cell_measurement_theta_min 2.705
_cell_volume 2310.1(8)
_computing_cell_refinement 'Bruker XSCANS'
_computing_data_collection 'Bruker XSCANS'
_computing_data_reduction 'Bruker SHELXTL'
_computing_molecular_graphics 'Bruker SHELXTL'
_computing_publication_material 'Bruker SHELXTL'
_computing_structure_refinement 'SHELXL-97 (Sheldrick, 1997)'
_computing_structure_solution 'SHELXS-97 (Sheldrick, 1990)'
_diffrn_ambient_temperature 100(2)
_diffrn_measured_fraction_theta_full 0.998
_diffrn_measured_fraction_theta_max 0.998
_diffrn_measurement_device_type 'Bruker P4'
_diffrn_measurement_method '\w scans'
_diffrn_radiation_monochromator graphite
_diffrn_radiation_source 'fine-focus sealed tube'
_diffrn_radiation_type MoK\a
_diffrn_radiation_wavelength 0.71073
_diffrn_reflns_av_R_equivalents 0.0413
_diffrn_reflns_av_sigmaI/netI 0.0726
_diffrn_reflns_limit_h_max 8
_diffrn_reflns_limit_h_min -8
_diffrn_reflns_limit_k_max 37
_diffrn_reflns_limit_k_min -36
_diffrn_reflns_limit_l_max 15
_diffrn_reflns_limit_l_min -11
_diffrn_reflns_number 16203
_diffrn_reflns_theta_full 27.47
_diffrn_reflns_theta_max 27.47
_diffrn_reflns_theta_min 1.83
_exptl_absorpt_coefficient_mu 1.367
_exptl_absorpt_correction_T_max 1
_exptl_absorpt_correction_T_min 0.928338
_exptl_absorpt_correction_type multi-scan
_exptl_absorpt_process_details 'SADABS (Sheldrick, 2001)'
_exptl_crystal_colour pale
_exptl_crystal_density_diffrn 1.679
_exptl_crystal_density_method 'not measured'
_exptl_crystal_description plate
_exptl_crystal_F_000 1172
_exptl_crystal_size_max 0.2
_exptl_crystal_size_mid 0.2
_exptl_crystal_size_min 0.1
_refine_diff_density_max 0.611
_refine_diff_density_min -0.352
_refine_diff_density_rms 0.098
_refine_ls_abs_structure_details 'Flack H D (1983), Acta Cryst. A39, 876-881'
_refine_ls_abs_structure_Flack 0.16(2)
_refine_ls_extinction_method none
_refine_ls_goodness_of_fit_ref 1.013
_refine_ls_hydrogen_treatment mixed
_refine_ls_matrix_type full
_refine_ls_number_parameters 560
_refine_ls_number_reflns 8734
_refine_ls_number_restraints 2
_refine_ls_restrained_S_all 1.013
_refine_ls_R_factor_all 0.0592
_refine_ls_R_factor_gt 0.0468
_refine_ls_shift/su_max 0.000
_refine_ls_shift/su_mean 0.000
_refine_ls_structure_factor_coef Fsqd
_refine_ls_weighting_details 'calc w=1/[\s^2^(Fo^2^)+(0.0352P)^2^+0.0000P] where P=(Fo^2^+2Fc^2^)/3'
_refine_ls_weighting_scheme calc
_refine_ls_wR_factor_gt 0.0879
_refine_ls_wR_factor_ref 0.0927
_reflns_number_gt 7457
_reflns_number_total 8734
_reflns_threshold_expression >2sigma(I)
_cod_data_source_file cg049783gsi20040706_102501.cif
_cod_data_source_block 13
_cod_depositor_comments
;
The following automatic conversions were performed:

'_symmetry_cell_setting' value 'Monoclinic' changed to 'monoclinic'
according to /home/saulius/struct/CIF-dictionaries/cif_core.dic
dictionary named 'cif_core.dic' version 2.4.1 from 2010-06-29.

Automatic conversion script
Id: cif_fix_values 1715 2011-07-08 13:25:40Z adriana 
;
_cod_original_cell_volume 2310.0(8)
_cod_original_sg_symbol_H-M Pn
_cod_database_code 4505012

loop_
_symmetry_equiv_pos_as_xyz
'x, y, z'
'x+1/2, -y, z+1/2'

loop_
_atom_site_label
_atom_site_type_symbol
_atom_site_fract_x
_atom_site_fract_y
_atom_site_fract_z
_atom_site_U_iso_or_equiv
_atom_site_adp_type
_atom_site_occupancy
_atom_site_symmetry_multiplicity
_atom_site_calc_flag
_atom_site_refinement_flags
Fe1 Fe -0.32639(10) -0.24460(2) -0.06356(7) 0.01794(16) Uani 1 1 d .
Fe2 Fe -0.00495(10) 0.25862(2) -0.02748(7) 0.01956(17) Uani 1 1 d .
Cl12 Cl 0.12332(16) 0.05860(4) -0.05858(10) 0.0155(2) Uani 1 1 d .
Cl11 Cl -0.42633(16) 0.55821(4) -0.08285(10) 0.0152(2) Uani 1 1 d .
Cl10 Cl -1.48413(16) 0.54363(4) 0.26179(10) 0.0170(3) Uani 1 1 d .
Cl6 Cl 0.10593(19) 0.18932(4) -0.05593(12) 0.0260(3) Uani 1 1 d .
Cl4 Cl -0.46847(18) -0.31270(4) -0.07634(11) 0.0226(3) Uani 1 1 d .
Cl9 Cl -0.93094(16) 0.03771(4) 0.29003(11) 0.0183(3) Uani 1 1 d .
Cl3 Cl -0.01283(19) -0.25179(4) -0.10048(13) 0.0245(3) Uani 1 1 d .
Cl8 Cl -0.3254(2) 0.25330(5) -0.00217(17) 0.0478(5) Uani 1 1 d .
Cl7 Cl 0.1753(2) 0.28833(4) 0.12032(12) 0.0294(3) Uani 1 1 d .
Cl2 Cl -0.4934(2) -0.19355(4) -0.17526(13) 0.0286(3) Uani 1 1 d .
Cl1 Cl -0.3078(2) -0.21930(4) 0.10935(13) 0.0315(3) Uani 1 1 d .
N11 N -1.3722(6) 0.44255(13) 0.2385(3) 0.0150(9) Uani 1 1 d .
H11A H -1.3748 0.4729 0.2365 0.018 Uiso 1 1 calc R
N9 N -0.8158(6) -0.06357(13) 0.2651(4) 0.0162(9) Uani 1 1 d .
H9A H -0.8178 -0.0332 0.2653 0.019 Uiso 1 1 calc R
N10 N -0.5286(5) 0.46064(12) -0.0541(3) 0.0123(8) Uani 1 1 d .
H10A H -0.5413 0.4907 -0.0487 0.015 Uiso 1 1 calc R
N7 N 0.0231(5) -0.03964(12) -0.0269(3) 0.0133(8) Uani 1 1 d .
H7A H 0.0038 -0.0097 -0.0212 0.016 Uiso 1 1 calc R
C46 C -0.9847(7) 0.56981(16) 0.1030(4) 0.0141(10) Uani 1 1 d .
N3 N -0.2785(5) -0.00178(12) 0.0690(3) 0.0126(8) Uani 1 1 d .
C45 C -1.2269(6) 0.41996(16) 0.1928(4) 0.0122(10) Uani 1 1 d .
C40 C -0.8240(7) 0.45558(14) 0.0425(4) 0.0132(10) Uani 1 1 d .
C43 C -1.0824(7) 0.44934(15) 0.1413(4) 0.0118(9) Uani 1 1 d .
N6 N -1.1040(6) 0.49476(12) 0.1463(3) 0.0129(8) Uani 1 1 d .
N12 N -1.1477(6) 0.58703(13) 0.1447(3) 0.0140(8) Uani 1 1 d .
H12A H -1.2387 0.5677 0.1641 0.017 Uiso 1 1 calc R
C21 C -0.5259(7) -0.05564(15) 0.1678(4) 0.0127(10) Uani 1 1 d .
C20 C -0.9580(7) -0.08644(18) 0.3114(4) 0.0197(11) Uani 1 1 d .
H20A H -1.0569 -0.0699 0.3448 0.024 Uiso 1 1 calc R
C100 C -0.2680(7) -0.04746(15) 0.0694(4) 0.0125(10) Uani 1 1 d .
C18 C -0.4394(7) 0.06599(15) 0.1303(4) 0.0125(10) Uani 1 1 d .
C17 C -0.6712(7) -0.08522(16) 0.2188(4) 0.0147(10) Uani 1 1 d .
N4 N -0.8311(5) 0.50135(12) 0.0401(3) 0.0131(8) Uani 1 1 d .
C16 C -0.9609(8) -0.13377(18) 0.3105(5) 0.0226(12) Uani 1 1 d .
H16A H -1.0630 -0.1502 0.3419 0.027 Uiso 1 1 calc R
N8 N -0.6021(6) 0.08271(13) 0.1730(3) 0.0150(9) Uani 1 1 d .
H8A H -0.6905 0.0634 0.1950 0.018 Uiso 1 1 calc R
N5 N -0.9451(6) 0.42730(12) 0.0899(3) 0.0132(8) Uani 1 1 d .
C38 C -0.3503(7) 0.39679(16) -0.1132(4) 0.0162(10) Uani 1 1 d .
H38A H -0.2412 0.3849 -0.1476 0.019 Uiso 1 1 calc R
C37 C -0.3776(7) 0.44353(15) -0.1024(4) 0.0137(10) Uani 1 1 d .
H37A H -0.2858 0.4642 -0.1303 0.016 Uiso 1 1 calc R
N1 N -0.5520(5) -0.01007(13) 0.1737(3) 0.0143(8) Uani 1 1 d .
C13 C -0.6311(8) 0.12820(17) 0.1823(4) 0.0190(11) Uani 1 1 d .
H13A H -0.7475 0.1391 0.2116 0.023 Uiso 1 1 calc R
C36 C -1.5134(7) 0.41996(17) 0.2870(4) 0.0177(11) Uani 1 1 d .
H36A H -1.6107 0.4367 0.3214 0.021 Uiso 1 1 calc R
C35 C -0.8430(7) 0.59916(16) 0.0700(4) 0.0147(10) Uani 1 1 d .
H35A H -0.7302 0.5875 0.0385 0.018 Uiso 1 1 calc R
C34 C -1.3707(7) 0.34846(17) 0.2404(4) 0.0182(11) Uani 1 1 d .
H34A H -1.3699 0.3157 0.2414 0.022 Uiso 1 1 calc R
C12 C 0.0821(7) -0.13212(18) -0.0457(4) 0.0181(11) Uani 1 1 d .
H12B H 0.1026 -0.1644 -0.0521 0.022 Uiso 1 1 calc R
C11 C -0.8136(8) -0.15724(18) 0.2635(5) 0.0232(12) Uani 1 1 d .
H11B H -0.8126 -0.1900 0.2630 0.028 Uiso 1 1 calc R
C33 C -1.5161(7) 0.37255(17) 0.2864(4) 0.0204(11) Uani 1 1 d .
H33A H -1.6187 0.3564 0.3180 0.025 Uiso 1 1 calc R
N2 N -0.3854(5) -0.07672(12) 0.1184(3) 0.0128(8) Uani 1 1 d .
C9 C 0.1788(7) -0.05460(15) -0.0760(4) 0.0144(10) Uani 1 1 d .
H9B H 0.2663 -0.0329 -0.1039 0.017 Uiso 1 1 calc R
C8 C -0.6658(7) -0.13264(17) 0.2166(4) 0.0182(11) Uani 1 1 d .
H8B H -0.5637 -0.1484 0.1838 0.022 Uiso 1 1 calc R
C7 C -0.4242(6) 0.01524(15) 0.1236(4) 0.0119(9) Uani 1 1 d .
C32 C -1.1755(8) 0.63223(17) 0.1575(4) 0.0206(11) Uani 1 1 d .
H32A H -1.2921 0.6431 0.1868 0.025 Uiso 1 1 calc R
C31 C -0.6476(7) 0.38620(15) -0.0223(4) 0.0150(10) Uani 1 1 d .
H31A H -0.7443 0.3666 0.0047 0.018 Uiso 1 1 calc R
C30 C -0.4888(7) 0.36730(16) -0.0719(4) 0.0161(10) Uani 1 1 d .
H30A H -0.4750 0.3348 -0.0774 0.019 Uiso 1 1 calc R
C29 C -0.9732(7) 0.51918(15) 0.0950(4) 0.0129(9) Uani 1 1 d .
C6 C -0.0782(7) -0.11565(15) 0.0043(4) 0.0161(10) Uani 1 1 d .
H6B H -0.1692 -0.1366 0.0317 0.019 Uiso 1 1 calc R
C5 C -0.3259(8) 0.14293(16) 0.1071(4) 0.0184(11) Uani 1 1 d .
H5B H -0.2293 0.1640 0.0851 0.022 Uiso 1 1 calc R
C4 C 0.2135(7) -0.10105(16) -0.0866(4) 0.0173(11) Uani 1 1 d .
H4B H 0.3246 -0.1117 -0.1210 0.021 Uiso 1 1 calc R
C3 C -0.1059(6) -0.06907(15) 0.0144(4) 0.0131(10) Uani 1 1 d .
C28 C -1.2229(7) 0.37289(16) 0.1917(4) 0.0171(10) Uani 1 1 d .
H28A H -1.1220 0.3569 0.1586 0.021 Uiso 1 1 calc R
C27 C -0.8673(8) 0.64662(16) 0.0835(4) 0.0187(11) Uani 1 1 d .
H27A H -0.7699 0.6676 0.0621 0.022 Uiso 1 1 calc R
C2 C -0.2987(7) 0.09548(16) 0.0964(4) 0.0164(10) Uani 1 1 d .
H2B H -0.1847 0.0838 0.0661 0.020 Uiso 1 1 calc R
C26 C -0.6635(7) 0.43280(14) -0.0129(4) 0.0134(9) Uani 1 1 d .
C25 C -1.0347(8) 0.66287(17) 0.1283(5) 0.0213(12) Uani 1 1 d .
H25A H -1.0518 0.6951 0.1386 0.026 Uiso 1 1 calc R
C1 C -0.4951(8) 0.15906(17) 0.1501(4) 0.0202(11) Uani 1 1 d .
H1B H -0.5164 0.1913 0.1572 0.024 Uiso 1 1 calc R
Cl5 Cl 0.0051(2) 0.30401(4) -0.17213(12) 0.0289(3) Uani 1 1 d .

loop_
_atom_site_aniso_label
_atom_site_aniso_U_11
_atom_site_aniso_U_22
_atom_site_aniso_U_33
_atom_site_aniso_U_23
_atom_site_aniso_U_13
_atom_site_aniso_U_12
Fe1 0.0207(4) 0.0111(3) 0.0241(4) 0.0007(3) 0.0101(3) 0.0006(3)
Fe2 0.0194(4) 0.0128(3) 0.0280(4) 0.0010(3) 0.0086(3) 0.0003(3)
Cl12 0.0155(6) 0.0149(5) 0.0168(6) 0.0003(5) 0.0048(5) -0.0023(4)
Cl11 0.0153(6) 0.0138(5) 0.0175(6) 0.0008(5) 0.0055(5) -0.0015(4)
Cl10 0.0139(6) 0.0199(6) 0.0188(7) 0.0005(5) 0.0080(5) 0.0025(4)
Cl6 0.0244(6) 0.0182(6) 0.0345(8) -0.0055(5) 0.0015(6) 0.0043(5)
Cl4 0.0218(6) 0.0166(6) 0.0303(8) 0.0003(5) 0.0069(6) -0.0043(5)
Cl9 0.0130(6) 0.0239(6) 0.0194(7) -0.0003(5) 0.0073(5) 0.0022(5)
Cl3 0.0199(6) 0.0185(6) 0.0375(9) -0.0036(5) 0.0118(6) -0.0016(5)
Cl8 0.0249(7) 0.0249(7) 0.0995(16) 0.0288(8) 0.0291(9) 0.0081(6)
Cl7 0.0462(8) 0.0207(6) 0.0219(7) -0.0021(5) 0.0074(6) -0.0050(6)
Cl2 0.0302(7) 0.0216(6) 0.0368(8) 0.0096(6) 0.0137(6) 0.0088(5)
Cl1 0.0493(9) 0.0206(6) 0.0282(8) -0.0035(6) 0.0179(7) -0.0013(6)
N11 0.015(2) 0.018(2) 0.013(2) 0.0052(17) 0.0049(17) -0.0029(16)
N9 0.0119(19) 0.017(2) 0.020(2) 0.0003(17) 0.0047(18) -0.0029(16)
N10 0.014(2) 0.0125(19) 0.012(2) -0.0007(15) 0.0055(17) -0.0010(16)
N7 0.0129(19) 0.0131(19) 0.015(2) -0.0024(16) 0.0057(17) 0.0006(15)
C46 0.016(2) 0.021(2) 0.007(2) -0.0001(18) 0.005(2) 0.0015(19)
N3 0.0098(19) 0.0167(19) 0.012(2) -0.0003(15) 0.0038(17) -0.0022(15)
C45 0.006(2) 0.020(2) 0.011(2) 0.0015(19) 0.0024(19) 0.0026(18)
C40 0.011(2) 0.012(2) 0.016(3) -0.0035(19) 0.000(2) -0.0019(17)
C43 0.011(2) 0.015(2) 0.009(2) -0.0009(18) -0.0012(19) -0.0011(17)
N6 0.0130(19) 0.0124(18) 0.014(2) 0.0010(15) 0.0034(17) 0.0002(15)
N12 0.0120(19) 0.016(2) 0.014(2) -0.0006(16) 0.0028(17) 0.0017(16)
C21 0.013(2) 0.017(2) 0.009(2) -0.0006(18) 0.002(2) 0.0006(18)
C20 0.011(2) 0.038(3) 0.011(3) 0.003(2) 0.005(2) -0.002(2)
C100 0.013(2) 0.018(2) 0.007(2) -0.0019(18) 0.0015(19) -0.0035(18)
C18 0.018(2) 0.016(2) 0.004(2) -0.0006(18) 0.0006(19) 0.0038(19)
C17 0.010(2) 0.025(3) 0.009(3) -0.001(2) 0.0038(19) 0.0012(19)
N4 0.0091(18) 0.0159(19) 0.015(2) -0.0006(16) 0.0044(17) -0.0007(15)
C16 0.018(3) 0.033(3) 0.018(3) 0.008(2) 0.006(2) -0.010(2)
N8 0.0116(19) 0.020(2) 0.013(2) 0.0013(17) 0.0011(17) -0.0016(17)
N5 0.0100(18) 0.0156(19) 0.015(2) -0.0002(16) 0.0058(16) -0.0009(15)
C38 0.016(2) 0.022(3) 0.012(3) 0.000(2) 0.008(2) 0.0036(19)
C37 0.011(2) 0.017(2) 0.014(3) 0.0017(19) 0.0041(19) 0.0023(18)
N1 0.0116(19) 0.021(2) 0.011(2) 0.0013(16) 0.0043(17) 0.0023(16)
C13 0.018(3) 0.022(3) 0.016(3) -0.003(2) -0.001(2) 0.006(2)
C36 0.015(2) 0.029(3) 0.011(3) 0.001(2) 0.007(2) -0.002(2)
C35 0.013(2) 0.019(2) 0.013(3) 0.0034(19) 0.004(2) -0.0002(19)
C34 0.020(3) 0.016(2) 0.018(3) 0.002(2) 0.003(2) -0.005(2)
C12 0.020(3) 0.019(3) 0.016(3) -0.0026(19) 0.007(2) 0.003(2)
C11 0.020(3) 0.025(3) 0.025(3) 0.005(2) 0.005(2) 0.000(2)
C33 0.017(2) 0.025(3) 0.021(3) 0.000(2) 0.006(2) -0.011(2)
N2 0.0120(19) 0.0129(19) 0.015(2) -0.0034(15) 0.0058(17) 0.0002(14)
C9 0.014(2) 0.013(2) 0.018(3) 0.0014(19) 0.008(2) -0.0024(19)
C8 0.015(2) 0.022(3) 0.018(3) -0.004(2) 0.004(2) -0.003(2)
C7 0.009(2) 0.017(2) 0.009(2) -0.0009(18) -0.0017(18) -0.0007(18)
C32 0.021(3) 0.025(3) 0.017(3) 0.003(2) 0.005(2) 0.009(2)
C31 0.011(2) 0.020(2) 0.016(3) 0.002(2) 0.009(2) -0.0029(19)
C30 0.018(2) 0.014(2) 0.016(3) -0.0001(19) 0.003(2) 0.0031(19)
C29 0.011(2) 0.015(2) 0.012(2) 0.0001(18) 0.0007(19) 0.0008(18)
C6 0.014(2) 0.019(2) 0.016(3) -0.001(2) 0.006(2) -0.0015(19)
C5 0.021(3) 0.017(2) 0.017(3) 0.002(2) 0.002(2) -0.001(2)
C4 0.009(2) 0.028(3) 0.016(3) -0.004(2) 0.007(2) -0.0010(19)
C3 0.010(2) 0.020(2) 0.010(2) 0.0000(19) 0.0030(19) -0.0032(18)
C28 0.015(2) 0.018(2) 0.018(3) 0.004(2) 0.003(2) -0.0008(19)
C27 0.024(3) 0.018(2) 0.015(3) 0.005(2) 0.005(2) -0.003(2)
C2 0.016(2) 0.021(2) 0.012(3) 0.002(2) 0.003(2) 0.002(2)
C26 0.013(2) 0.017(2) 0.012(2) 0.0056(19) 0.0049(19) 0.0021(18)
C25 0.030(3) 0.013(2) 0.021(3) 0.000(2) 0.005(2) 0.004(2)
C1 0.029(3) 0.018(3) 0.013(3) -0.001(2) 0.003(2) 0.007(2)
Cl5 0.0360(7) 0.0264(6) 0.0256(7) 0.0046(6) 0.0087(6) 0.0007(6)

loop_
_atom_type_symbol
_atom_type_description
_atom_type_scat_dispersion_real
_atom_type_scat_dispersion_imag
_atom_type_scat_source
C C 0.0033 0.0016 'International Tables Vol C Tables 4.2.6.8 and 6.1.1.4'
H H 0.0000 0.0000 'International Tables Vol C Tables 4.2.6.8 and 6.1.1.4'
N N 0.0061 0.0033 'International Tables Vol C Tables 4.2.6.8 and 6.1.1.4'
O O 0.0106 0.0060 'International Tables Vol C Tables 4.2.6.8 and 6.1.1.4'
Cl Cl 0.1484 0.1585 'International Tables Vol C Tables 4.2.6.8 and 6.1.1.4'
Fe Fe 0.3463 0.8444 'International Tables Vol C Tables 4.2.6.8 and 6.1.1.4'

loop_
_geom_angle_atom_site_label_1
_geom_angle_atom_site_label_2
_geom_angle_atom_site_label_3
_geom_angle
Cl4 Fe1 Cl2 113.00(6)
Cl4 Fe1 Cl3 108.11(5)
Cl2 Fe1 Cl3 110.22(6)
Cl4 Fe1 Cl1 109.40(6)
Cl2 Fe1 Cl1 108.53(6)
Cl3 Fe1 Cl1 107.43(7)
Cl6 Fe2 Cl7 109.60(6)
Cl6 Fe2 Cl8 108.20(6)
Cl7 Fe2 Cl8 109.81(8)
Cl6 Fe2 Cl5 111.94(6)
Cl7 Fe2 Cl5 110.13(6)
Cl8 Fe2 Cl5 107.11(7)
C36 N11 C45 121.8(4)
C17 N9 C20 122.3(4)
C37 N10 C26 121.4(4)
C9 N7 C3 122.0(4)
N12 C46 C35 119.9(4)
N12 C46 C29 116.3(4)
C35 C46 C29 123.8(4)
C100 N3 C7 114.0(4)
N11 C45 C28 120.4(4)
N11 C45 C43 115.9(4)
C28 C45 C43 123.7(4)
N4 C40 N5 127.0(4)
N4 C40 C26 117.2(4)
N5 C40 C26 115.8(4)
N6 C43 N5 125.5(4)
N6 C43 C45 118.0(4)
N5 C43 C45 116.5(4)
C43 N6 C29 114.9(4)
C32 N12 C46 122.4(4)
N2 C21 N1 125.7(4)
N2 C21 C17 117.4(4)
N1 C21 C17 116.8(4)
N9 C20 C16 120.1(5)
N3 C100 N2 126.7(4)
N3 C100 C3 117.5(4)
N2 C100 C3 115.8(4)
N8 C18 C2 120.4(4)
N8 C18 C7 116.3(4)
C2 C18 C7 123.3(4)
N9 C17 C8 120.0(4)
N9 C17 C21 116.8(4)
C8 C17 C21 123.2(4)
C40 N4 C29 113.7(4)
C20 C16 C11 119.1(5)
C13 N8 C18 121.2(4)
C40 N5 C43 113.6(4)
C37 C38 C30 117.7(4)
N10 C37 C38 121.9(4)
C7 N1 C21 115.1(4)
N8 C13 C1 120.8(5)
N11 C36 C33 119.6(4)
C46 C35 C27 118.8(4)
C33 C34 C28 119.2(5)
C6 C12 C4 119.5(5)
C16 C11 C8 119.8(5)
C34 C33 C36 120.1(4)
C21 N2 C100 113.5(4)
N7 C9 C4 120.6(4)
C17 C8 C11 118.7(4)
N1 C7 N3 125.0(4)
N1 C7 C18 118.0(4)
N3 C7 C18 117.0(4)
N12 C32 C25 119.6(4)
C26 C31 C30 119.8(4)
C31 C30 C38 119.3(4)
N4 C29 N6 125.3(4)
N4 C29 C46 117.8(4)
N6 C29 C46 116.9(4)
C3 C6 C12 120.0(4)
C1 C5 C2 119.3(5)
C9 C4 C12 118.6(4)
N7 C3 C6 119.2(4)
N7 C3 C100 116.0(4)
C6 C3 C100 124.8(4)
C45 C28 C34 118.9(5)
C25 C27 C35 119.5(4)
C18 C2 C5 118.9(4)
N10 C26 C31 119.8(4)
N10 C26 C40 117.1(4)
C31 C26 C40 123.1(4)
C32 C25 C27 119.6(5)
C13 C1 C5 119.4(5)

loop_
_geom_bond_atom_site_label_1
_geom_bond_atom_site_label_2
_geom_bond_distance
Fe1 Cl4 2.1830(14)
Fe1 Cl2 2.1965(16)
Fe1 Cl3 2.1991(15)
Fe1 Cl1 2.2109(17)
Fe2 Cl6 2.1831(15)
Fe2 Cl7 2.1855(17)
Fe2 Cl8 2.1956(16)
Fe2 Cl5 2.2034(16)
N11 C36 1.346(6)
N11 C45 1.348(6)
N9 C17 1.337(6)
N9 C20 1.339(6)
N10 C37 1.327(6)
N10 C26 1.353(5)
N7 C9 1.337(6)
N7 C3 1.354(5)
C46 N12 1.354(6)
C46 C35 1.369(6)
C46 C29 1.473(6)
N3 C100 1.326(5)
N3 C7 1.341(5)
C45 C28 1.365(6)
C45 C43 1.486(6)
C40 N4 1.327(5)
C40 N5 1.334(6)
C40 C26 1.492(6)
C43 N6 1.326(5)
C43 N5 1.338(6)
N6 C29 1.341(5)
N12 C32 1.335(6)
C21 N2 1.328(5)
C21 N1 1.335(5)
C21 C17 1.489(6)
C20 C16 1.372(7)
C100 N2 1.346(5)
C100 C3 1.483(6)
C18 N8 1.352(6)
C18 C2 1.371(6)
C18 C7 1.477(6)
C17 C8 1.375(7)
N4 C29 1.334(5)
C16 C11 1.379(7)
N8 C13 1.339(6)
C38 C37 1.376(6)
C38 C30 1.399(6)
N1 C7 1.332(6)
C13 C1 1.366(7)
C36 C33 1.374(7)
C35 C27 1.397(7)
C34 C33 1.373(7)
C34 C28 1.406(7)
C12 C6 1.383(6)
C12 C4 1.393(6)
C11 C8 1.398(7)
C9 C4 1.375(6)
C32 C25 1.372(7)
C31 C26 1.361(6)
C31 C30 1.398(6)
C6 C3 1.370(6)
C5 C1 1.385(7)
C5 C2 1.395(6)
C27 C25 1.387(7)
